data_2243769
loop_
_publ_author_name
'Harish Chinthal, Chayanna'
'Yathirajan, Hemmige S.'
'Manju, Nagaraja'
'Kalluraya, Balakrishna'
'Foro, Sabine'
'Glidewell, Christopher'

_publ_section_title
;
 Reduced 3,4'-bipyrazoles carrying thiophene and thiazole substituents:
 structures of two intermediates and two products
;
_journal_coeditor_code DX2035
_journal_issue 4
_journal_name_full 'Acta Crystallographica Section E'
_journal_page_first 335
_journal_page_last 340
_journal_paper_doi 10.1107/S2056989021002310
_journal_volume 77
_journal_year 2021
_chemical_formula_iupac '2C24 H19 Cl2 N5 O S2, H2 O'
_chemical_formula_moiety '2(C24 H19 Cl2 N5 O S2), H2 O'
_chemical_formula_sum 'C48 H40 Cl4 N10 O3 S4'
_chemical_formula_weight 1074.94
_chemical_name_systematic
'5'-(2,4-Dichlorophenoxy)-3'-methyl-1'-phenyl-5-(thiophen-2-yl)-3,4-dihydro-1'<i>H</i>,2<i>H</i>-3,4'-bipyrazole-2-carbothioamide hemihydrate'
_space_group_crystal_system monoclinic
_space_group_IT_number 13
_space_group_name_Hall '-P 2yc'
_space_group_name_H-M_alt 'P 1 2/c 1'
_atom_sites_solution_hydrogens mixed
_atom_sites_solution_primary difmap
_audit_creation_method SHELXL-2014
_cell_angle_alpha 90
_cell_angle_beta 96.246(6)
_cell_angle_gamma 90
_cell_formula_units_Z 2
_cell_length_a 15.0370(10)
_cell_length_b 8.4266(6)
_cell_length_c 19.4710(10)
_cell_measurement_reflns_used 5307
_cell_measurement_temperature 296(2)
_cell_measurement_theta_max 27.906
_cell_measurement_theta_min 2.629
_cell_volume 2452.5(3)
_computing_cell_refinement
;
CrysAlis RED (Oxford Diffraction, 2009)
;
_computing_data_collection
;
CrysAlis CCD (Oxford Diffraction, 2009)
;
_computing_data_reduction
;
CrysAlis RED (Oxford Diffraction, 2009)
;
_computing_molecular_graphics
;
PLATON (Spek, 2020)
;
_computing_publication_material
;
SHELXL-2014 (Sheldrick, 2015b) and PLATON (Spek, 2020)
;
_computing_structure_refinement
;
SHELXL-2014 (Sheldrick, 2015b)
;
_computing_structure_solution
;
SHELXT (Sheldrick, 2015a)
;
_diffrn_ambient_temperature 296(2)
_diffrn_measured_fraction_theta_full 0.998
_diffrn_measured_fraction_theta_max 0.931
_diffrn_measurement_device_type
;
Oxford Diffraction Xcalibur
with Sapphire CCD detector
;
_diffrn_measurement_method '\w scans'
_diffrn_radiation_monochromator graphite
_diffrn_radiation_type MoK\a
_diffrn_radiation_wavelength 0.71073
_diffrn_reflns_av_R_equivalents 0.0327
_diffrn_reflns_av_unetI/netI 0.0666
_diffrn_reflns_limit_h_max 13
_diffrn_reflns_limit_h_min -19
_diffrn_reflns_limit_k_max 10
_diffrn_reflns_limit_k_min -10
_diffrn_reflns_limit_l_max 25
_diffrn_reflns_limit_l_min -25
_diffrn_reflns_number 10494
_diffrn_reflns_theta_full 25.242
_diffrn_reflns_theta_max 27.549
_diffrn_reflns_theta_min 2.629
_diffrn_source 'Enhance (Mo) X-ray Source'
_diffrn_standards_decay_% 0
_diffrn_standards_interval_count 0
_diffrn_standards_interval_time 0
_diffrn_standards_number 0
_exptl_absorpt_coefficient_mu 0.466
_exptl_absorpt_correction_T_max 0.946
_exptl_absorpt_correction_T_min 0.922
_exptl_absorpt_correction_type multi-scan
_exptl_absorpt_process_details
;
(CrysAlis RED; Oxford Diffraction, 2009)
;
_exptl_crystal_colour orange
_exptl_crystal_density_diffrn 1.456
_exptl_crystal_description needle
_exptl_crystal_F_000 1108
_exptl_crystal_size_max 0.360
_exptl_crystal_size_mid 0.120
_exptl_crystal_size_min 0.120
_refine_diff_density_max 0.259
_refine_diff_density_min -0.296
_refine_ls_extinction_method none
_refine_ls_goodness_of_fit_ref 0.979
_refine_ls_hydrogen_treatment mixed
_refine_ls_matrix_type full
_refine_ls_number_parameters 335
_refine_ls_number_reflns 5290
_refine_ls_number_restraints 10
_refine_ls_restrained_S_all 0.978
_refine_ls_R_factor_all 0.1008
_refine_ls_R_factor_gt 0.0464
_refine_ls_shift/su_max 0.001
_refine_ls_shift/su_mean 0.000
_refine_ls_structure_factor_coef Fsqd
_refine_ls_weighting_details 'w=1/[\s^2^(Fo^2^)+(0.0411P)^2^] where P=(Fo^2^+2Fc^2^)/3'
_refine_ls_weighting_scheme calc
_refine_ls_wR_factor_gt 0.0832
_refine_ls_wR_factor_ref 0.0965
_reflns_number_gt 3075
_reflns_number_total 5290
_reflns_threshold_expression 'I > 2\s(I)'
_cod_data_source_file dx2035sup1.cif
_cod_data_source_block Ib
_cod_original_sg_symbol_H-M 'P 2/c'
_cod_database_code 2243769
_shelx_space_group_comment
;
The symmetry employed for this shelxl refinement is uniquely defined
by the following loop, which should always be used as a source of
symmetry information in preference to the above space-group names.
They are only intended as comments.
;
_shelx_estimated_absorpt_t_min 0.850
_shelx_estimated_absorpt_t_max 0.946
_shelxl_version_number 2.014

loop_
_space_group_symop_operation_xyz
'x, y, z'
'-x, y, -z+1/2'
'-x, -y, -z'
'x, -y, z-1/2'

loop_
_atom_site_type_symbol
_atom_site_label
_atom_site_fract_x
_atom_site_fract_y
_atom_site_fract_z
_atom_site_U_iso_or_equiv
_atom_site_adp_type
_atom_site_calc_flag
_atom_site_occupancy
_atom_site_disorder_assembly
_atom_site_disorder_group
N N1 0.68939(13) 0.4363(2) 0.37947(9) 0.0343(5) Uani d 1 . .
N N2 0.61354(13) 0.3752(2) 0.34400(9) 0.0356(5) Uani d 1 . .
C C3 0.59656(15) 0.2419(3) 0.37692(11) 0.0318(5) Uani d 1 . .
C C4 0.66061(15) 0.2149(3) 0.43422(11) 0.0296(5) Uani d 1 . .
C C5 0.71767(15) 0.3404(3) 0.43322(11) 0.0308(5) Uani d 1 . .
C C11 0.72930(16) 0.5768(3) 0.35564(11) 0.0354(6) Uani d 1 . .
C C12 0.81789(18) 0.5775(3) 0.34460(15) 0.0602(8) Uani d 1 . .
H H12 0.8535 0.4889 0.3557 0.072 Uiso calc 1 . .
C C13 0.8538(2) 0.7111(4) 0.31678(17) 0.0748(10) Uani d 1 . .
H H13 0.9137 0.7127 0.3089 0.090 Uiso calc 1 . .
C C14 0.8006(2) 0.8415(3) 0.30086(14) 0.0580(8) Uani d 1 . .
H H14 0.8244 0.9307 0.2815 0.070 Uiso calc 1 . .
C C15 0.7138(2) 0.8410(3) 0.31316(13) 0.0471(7) Uani d 1 . .
H H15 0.6788 0.9306 0.3028 0.057 Uiso calc 1 . .
C C16 0.67667(17) 0.7089(3) 0.34090(11) 0.0384(6) Uani d 1 . .
H H16 0.6170 0.7092 0.3495 0.046 Uiso calc 1 . .
C C31 0.51811(17) 0.1418(3) 0.35213(13) 0.0438(6) Uani d 1 . .
H H31A 0.4846 0.1180 0.3901 0.066 Uiso calc 1 . .
H H31B 0.5384 0.0447 0.3332 0.066 Uiso calc 1 . .
H H31C 0.4807 0.1979 0.3171 0.066 Uiso calc 1 . .
N N41 0.75120(13) 0.0972(2) 0.59603(9) 0.0355(5) Uani d 1 . .
N N42 0.67049(13) 0.1362(2) 0.55799(9) 0.0344(5) Uani d 1 . .
C C43 0.66437(16) 0.0806(3) 0.48505(11) 0.0335(6) Uani d 1 . .
H H43 0.6115 0.0131 0.4751 0.040 Uiso calc 1 . .
C C44 0.74925(17) -0.0209(3) 0.48690(12) 0.0404(6) Uani d 1 . .
H H44A 0.7346 -0.1326 0.4813 0.048 Uiso calc 1 . .
H H44B 0.7855 0.0110 0.4510 0.048 Uiso calc 1 . .
C C45 0.79663(16) 0.0117(3) 0.55736(11) 0.0336(6) Uani d 1 . .
S S421 0.50684(4) 0.25555(8) 0.54387(3) 0.0477(2) Uani d 1 . .
C C422 0.60539(16) 0.2113(3) 0.58829(12) 0.0361(6) Uani d 1 . .
N N423 0.62484(18) 0.2475(3) 0.65504(11) 0.0512(7) Uani d 1 . .
H H42A 0.585(2) 0.293(3) 0.6745(14) 0.061 Uiso d 1 . .
H H42B 0.675(2) 0.220(3) 0.6753(14) 0.061 Uiso d 1 . .
S S451 0.93613(5) -0.02351(9) 0.66256(4) 0.0493(3) Uani d 0.951(3) A 1
C C452 0.88401(16) -0.0510(3) 0.58006(12) 0.0365(6) Uani d 0.951(3) A 1
C C453 0.9356(3) -0.1417(6) 0.5435(2) 0.0475(9) Uani d 0.951(3) A 1
H H453 0.9188 -0.1700 0.4977 0.057 Uiso calc 0.951(3) A 1
C C454 1.0167(2) -0.1900(7) 0.5800(2) 0.0524(14) Uani d 0.951(3) A 1
H H454 1.0593 -0.2517 0.5612 0.063 Uiso calc 0.951(3) A 1
C C455 1.0251(2) -0.1363(4) 0.64507(18) 0.0537(12) Uani d 0.951(3) A 1
H H455 1.0740 -0.1580 0.6772 0.064 Uiso calc 0.951(3) A 1
S S551 0.937(2) -0.159(4) 0.5215(11) 0.0475(9) Uani d 0.049(3) A 2
C C552 0.88401(16) -0.0510(3) 0.58006(12) 0.0365(6) Uani d 0.049(3) A 2
C C553 0.944(2) -0.005(7) 0.633(2) 0.0493(3) Uani d 0.049(3) A 2
H H553 0.9341 0.0767 0.6631 0.059 Uiso calc 0.049(3) A 2
C C554 1.024(3) -0.094(11) 0.637(3) 0.0537(12) Uani d 0.049(3) A 2
H H554 1.0649 -0.1006 0.6763 0.064 Uiso calc 0.049(3) A 2
C C555 1.032(4) -0.169(16) 0.577(4) 0.0524(14) Uani d 0.049(3) A 2
H H555 1.0839 -0.2211 0.5676 0.063 Uiso calc 0.049(3) A 2
O O51 0.79155(10) 0.37875(17) 0.47791(7) 0.0338(4) Uani d 1 . .
C C51 0.77558(16) 0.4711(3) 0.53498(11) 0.0326(6) Uani d 1 . .
C C52 0.84468(16) 0.4851(3) 0.58742(12) 0.0366(6) Uani d 1 . .
Cl Cl52 0.94533(5) 0.39239(9) 0.58023(4) 0.0618(2) Uani d 1 . .
C C53 0.83348(19) 0.5733(3) 0.64567(13) 0.0464(7) Uani d 1 . .
H H53 0.8799 0.5827 0.6811 0.056 Uiso calc 1 . .
C C54 0.7533(2) 0.6467(3) 0.65044(13) 0.0453(7) Uani d 1 . .
Cl Cl54 0.73886(6) 0.75872(9) 0.72375(4) 0.0733(3) Uani d 1 . .
C C55 0.68368(19) 0.6329(3) 0.59891(14) 0.0496(7) Uani d 1 . .
H H55 0.6294 0.6826 0.6032 0.060 Uiso calc 1 . .
C C56 0.69494(17) 0.5446(3) 0.54082(13) 0.0424(6) Uani d 1 . .
H H56 0.6482 0.5348 0.5057 0.051 Uiso calc 1 . .
O O61 0.5000 0.5746(3) 0.2500 0.0605(9) Uani d 1 . .
H H61 0.532(2) 0.511(3) 0.2784(15) 0.091 Uiso d 1 . .

loop_
_atom_site_aniso_label
_atom_site_aniso_U_11
_atom_site_aniso_U_22
_atom_site_aniso_U_33
_atom_site_aniso_U_12
_atom_site_aniso_U_13
_atom_site_aniso_U_23
N1 0.0301(11) 0.0402(12) 0.0312(11) -0.0022(9) -0.0028(9) 0.0066(9)
N2 0.0304(12) 0.0441(12) 0.0306(11) -0.0018(10) -0.0039(9) 0.0035(9)
C3 0.0300(13) 0.0390(14) 0.0263(12) 0.0011(11) 0.0029(10) -0.0019(11)
C4 0.0306(13) 0.0325(13) 0.0254(12) 0.0022(11) 0.0013(10) 0.0006(10)
C5 0.0259(13) 0.0372(14) 0.0280(12) 0.0040(11) -0.0024(10) -0.0010(11)
C11 0.0334(14) 0.0411(15) 0.0309(13) -0.0047(12) 0.0001(11) 0.0056(11)
C12 0.0372(17) 0.0615(19) 0.082(2) 0.0038(15) 0.0074(16) 0.0298(17)
C13 0.0392(18) 0.087(2) 0.098(3) -0.0103(18) 0.0100(18) 0.039(2)
C14 0.058(2) 0.0583(19) 0.0562(18) -0.0216(17) -0.0028(16) 0.0207(15)
C15 0.0563(19) 0.0407(16) 0.0432(15) -0.0018(14) 0.0001(14) 0.0049(13)
C16 0.0383(15) 0.0438(15) 0.0332(14) -0.0012(12) 0.0046(12) -0.0012(12)
C31 0.0385(15) 0.0491(16) 0.0421(15) -0.0018(13) -0.0030(12) -0.0019(12)
N41 0.0348(12) 0.0398(12) 0.0314(11) 0.0032(10) 0.0015(9) 0.0036(9)
N42 0.0341(12) 0.0424(12) 0.0264(10) 0.0080(10) 0.0017(9) 0.0004(9)
C43 0.0367(14) 0.0345(13) 0.0286(12) -0.0024(11) 0.0009(11) -0.0001(11)
C44 0.0496(16) 0.0359(14) 0.0348(13) 0.0073(13) 0.0010(12) -0.0001(11)
C45 0.0412(15) 0.0284(13) 0.0313(13) 0.0013(12) 0.0047(12) 0.0032(11)
S421 0.0361(4) 0.0614(5) 0.0457(4) 0.0054(3) 0.0045(3) 0.0036(3)
C422 0.0382(15) 0.0369(14) 0.0336(13) -0.0021(12) 0.0062(12) 0.0045(11)
N423 0.0508(16) 0.0714(17) 0.0317(13) 0.0165(13) 0.0051(11) -0.0039(12)
S451 0.0460(5) 0.0588(5) 0.0412(5) 0.0101(4) -0.0039(4) -0.0069(4)
C452 0.0382(15) 0.0347(14) 0.0361(13) 0.0032(12) 0.0026(12) 0.0038(11)
C453 0.0523(18) 0.057(2) 0.035(3) 0.0135(15) 0.009(2) 0.000(2)
C454 0.041(2) 0.058(3) 0.0590(19) 0.013(2) 0.0074(17) -0.0020(17)
C455 0.0405(17) 0.056(3) 0.061(2) 0.0099(16) -0.0100(15) 0.0011(18)
S551 0.0523(18) 0.057(2) 0.035(3) 0.0135(15) 0.009(2) 0.000(2)
C552 0.0382(15) 0.0347(14) 0.0361(13) 0.0032(12) 0.0026(12) 0.0038(11)
C553 0.0460(5) 0.0588(5) 0.0412(5) 0.0101(4) -0.0039(4) -0.0069(4)
C554 0.0405(17) 0.056(3) 0.061(2) 0.0099(16) -0.0100(15) 0.0011(18)
C555 0.041(2) 0.058(3) 0.0590(19) 0.013(2) 0.0074(17) -0.0020(17)
O51 0.0261(9) 0.0424(10) 0.0317(9) 0.0033(7) -0.0025(7) -0.0042(8)
C51 0.0356(14) 0.0287(13) 0.0333(13) -0.0006(11) 0.0031(11) 0.0024(11)
C52 0.0320(14) 0.0378(14) 0.0392(14) 0.0002(11) -0.0004(12) 0.0004(12)
Cl52 0.0389(4) 0.0757(5) 0.0665(5) 0.0146(4) -0.0133(4) -0.0190(4)
C53 0.0496(18) 0.0501(17) 0.0385(15) -0.0095(14) 0.0007(13) -0.0065(13)
C54 0.0579(19) 0.0391(15) 0.0411(15) -0.0095(14) 0.0155(14) -0.0061(12)
Cl54 0.0881(6) 0.0778(6) 0.0589(5) -0.0104(5) 0.0293(4) -0.0278(4)
C55 0.0437(17) 0.0510(17) 0.0564(18) 0.0062(13) 0.0157(15) -0.0078(14)
C56 0.0352(15) 0.0455(16) 0.0454(15) 0.0029(12) -0.0004(13) -0.0032(13)
O61 0.064(2) 0.0498(18) 0.0594(19) 0.000 -0.0293(15) 0.000

loop_
_atom_type_symbol
_atom_type_description
_atom_type_scat_dispersion_real
_atom_type_scat_dispersion_imag
_atom_type_scat_source
C C 0.0033 0.0016 'International Tables Vol C Tables 4.2.6.8 and 6.1.1.4'
H H 0.0000 0.0000 'International Tables Vol C Tables 4.2.6.8 and 6.1.1.4'
N N 0.0061 0.0033 'International Tables Vol C Tables 4.2.6.8 and 6.1.1.4'
O O 0.0106 0.0060 'International Tables Vol C Tables 4.2.6.8 and 6.1.1.4'
S S 0.1246 0.1234 'International Tables Vol C Tables 4.2.6.8 and 6.1.1.4'
Cl Cl 0.1484 0.1585 'International Tables Vol C Tables 4.2.6.8 and 6.1.1.4'

loop_
_geom_angle_atom_site_label_1
_geom_angle_atom_site_label_2
_geom_angle_atom_site_label_3
_geom_angle_site_symmetry_1
_geom_angle_site_symmetry_3
_geom_angle
_geom_angle_publ_flag
C5 N1 N2 . . 109.89(18) ?
C5 N1 C11 . . 129.69(19) ?
N2 N1 C11 . . 120.32(17) ?
C3 N2 N1 . . 105.50(17) ?
N2 C3 C4 . . 111.5(2) ?
N2 C3 C31 . . 120.6(2) ?
C4 C3 C31 . . 127.9(2) ?
C5 C4 C3 . . 103.90(19) ?
C5 C4 C43 . . 128.0(2) ?
C3 C4 C43 . . 128.1(2) ?
N1 C5 C4 . . 109.20(19) ?
N1 C5 O51 . . 120.9(2) ?
C4 C5 O51 . . 129.8(2) ?
C12 C11 C16 . . 120.6(2) ?
C12 C11 N1 . . 120.3(2) ?
C16 C11 N1 . . 119.1(2) ?
C11 C12 C13 . . 119.5(3) ?
C11 C12 H12 . . 120.3 ?
C13 C12 H12 . . 120.3 ?
C14 C13 C12 . . 119.7(3) ?
C14 C13 H13 . . 120.1 ?
C12 C13 H13 . . 120.1 ?
C15 C14 C13 . . 120.5(3) ?
C15 C14 H14 . . 119.8 ?
C13 C14 H14 . . 119.8 ?
C14 C15 C16 . . 120.7(3) ?
C14 C15 H15 . . 119.6 ?
C16 C15 H15 . . 119.6 ?
C11 C16 C15 . . 119.0(2) ?
C11 C16 H16 . . 120.5 ?
C15 C16 H16 . . 120.5 ?
C3 C31 H31A . . 109.5 ?
C3 C31 H31B . . 109.5 ?
H31A C31 H31B . . 109.5 ?
C3 C31 H31C . . 109.5 ?
H31A C31 H31C . . 109.5 ?
H31B C31 H31C . . 109.5 ?
C45 N41 N42 . . 107.92(18) ?
C422 N42 N41 . . 120.58(18) ?
C422 N42 C43 . . 126.17(19) ?
N41 N42 C43 . . 113.19(18) ?
N42 C43 C4 . . 112.72(18) ?
N42 C43 C44 . . 100.84(17) ?
C4 C43 C44 . . 114.06(19) ?
N42 C43 H43 . . 109.6 ?
C4 C43 H43 . . 109.6 ?
C44 C43 H43 . . 109.6 ?
C45 C44 C43 . . 103.32(18) ?
C45 C44 H44A . . 111.1 ?
C43 C44 H44A . . 111.1 ?
C45 C44 H44B . . 111.1 ?
C43 C44 H44B . . 111.1 ?
H44A C44 H44B . . 109.1 ?
N41 C45 C452 . . 123.3(2) ?
N41 C45 C44 . . 114.0(2) ?
C452 C45 C44 . . 122.7(2) ?
N423 C422 N42 . . 116.0(2) ?
N423 C422 S421 . . 122.6(2) ?
N42 C422 S421 . . 121.36(18) ?
C422 N423 H42A . . 117.2(19) ?
C422 N423 H42B . . 118.9(19) ?
H42A N423 H42B . . 124(3) ?
C455 S451 C452 . . 91.49(14) ?
C453 C452 C45 . . 127.2(3) ?
C453 C452 S451 . . 109.8(2) ?
C45 C452 S451 . . 122.94(19) ?
C452 C453 C454 . . 114.6(3) ?
C452 C453 H453 . . 122.7 ?
C454 C453 H453 . . 122.7 ?
C455 C454 C453 . . 111.6(3) ?
C455 C454 H454 . . 124.2 ?
C453 C454 H454 . . 124.2 ?
C454 C455 S451 . . 112.5(2) ?
C454 C455 H455 . . 123.7 ?
S451 C455 H455 . . 123.7 ?
C554 C553 H553 . . 123.6 ?
C555 C554 C553 . . 111.1(15) ?
C555 C554 H554 . . 124.5 ?
C553 C554 H554 . . 124.5 ?
C554 C555 S551 . . 112.1(11) ?
C554 C555 H555 . . 123.9 ?
S551 C555 H555 . . 123.9 ?
C5 O51 C51 . . 115.94(17) ?
C56 C51 C52 . . 120.0(2) ?
C56 C51 O51 . . 123.0(2) ?
C52 C51 O51 . . 117.0(2) ?
C51 C52 C53 . . 120.2(2) ?
C51 C52 Cl52 . . 119.92(18) ?
C53 C52 Cl52 . . 119.83(19) ?
C54 C53 C52 . . 119.1(2) ?
C54 C53 H53 . . 120.4 ?
C52 C53 H53 . . 120.4 ?
C53 C54 C55 . . 121.3(2) ?
C53 C54 Cl54 . . 119.3(2) ?
C55 C54 Cl54 . . 119.3(2) ?
C54 C55 C56 . . 119.5(2) ?
C54 C55 H55 . . 120.2 ?
C56 C55 H55 . . 120.2 ?
C51 C56 C55 . . 119.9(2) ?
C51 C56 H56 . . 120.1 ?
C55 C56 H56 . . 120.1 ?

loop_
_geom_bond_atom_site_label_1
_geom_bond_atom_site_label_2
_geom_bond_site_symmetry_2
_geom_bond_distance
_geom_bond_publ_flag
N1 C5 . 1.354(3) ?
N1 N2 . 1.368(2) ?
N1 C11 . 1.427(3) ?
N2 C3 . 1.332(3) ?
C3 C4 . 1.411(3) ?
C3 C31 . 1.488(3) ?
C4 C5 . 1.363(3) ?
C4 C43 . 1.500(3) ?
C5 O51 . 1.373(2) ?
C11 C12 . 1.372(3) ?
C11 C16 . 1.378(3) ?
C12 C13 . 1.385(4) ?
C12 H12 . 0.9300 ?
C13 C14 . 1.375(4) ?
C13 H13 . 0.9300 ?
C14 C15 . 1.352(4) ?
C14 H14 . 0.9300 ?
C15 C16 . 1.382(3) ?
C15 H15 . 0.9300 ?
C16 H16 . 0.9300 ?
C31 H31A . 0.9600 ?
C31 H31B . 0.9600 ?
C31 H31C . 0.9600 ?
N41 C45 . 1.290(3) ?
N41 N42 . 1.391(2) ?
N42 C422 . 1.354(3) ?
N42 C43 . 1.489(3) ?
C43 C44 . 1.534(3) ?
C43 H43 . 0.9800 ?
C44 C45 . 1.501(3) ?
C44 H44A . 0.9700 ?
C44 H44B . 0.9700 ?
C45 C452 . 1.440(3) ?
S421 C422 . 1.675(2) ?
C422 N423 . 1.336(3) ?
N423 H42A . 0.83(3) ?
N423 H42B . 0.84(3) ?
S451 C455 . 1.705(3) ?
S451 C452 . 1.725(2) ?
C452 C453 . 1.347(5) ?
C453 C454 . 1.404(5) ?
C453 H453 . 0.9300 ?
C454 C455 . 1.339(4) ?
C454 H454 . 0.9300 ?
C455 H455 . 0.9300 ?
S551 C555 . 1.707(11) ?
C553 C554 . 1.407(11) ?
C553 H553 . 0.9300 ?
C554 C555 . 1.342(10) ?
C554 H554 . 0.9300 ?
C555 H555 . 0.9300 ?
O51 C51 . 1.399(3) ?
C51 C56 . 1.377(3) ?
C51 C52 . 1.380(3) ?
C52 C53 . 1.382(3) ?
C52 Cl52 . 1.722(2) ?
C53 C54 . 1.366(4) ?
C53 H53 . 0.9300 ?
C54 C55 . 1.374(4) ?
C54 Cl54 . 1.745(3) ?
C55 C56 . 1.379(3) ?
C55 H55 . 0.9300 ?
C56 H56 . 0.9300 ?
O61 H61 . 0.88(3) ?

loop_
_geom_hbond_atom_site_label_D
_geom_hbond_atom_site_label_H
_geom_hbond_atom_site_label_A
_geom_hbond_site_symmetry_A
_geom_hbond_distance_DH
_geom_hbond_distance_HA
_geom_hbond_distance_DA
_geom_hbond_angle_DHA
_geom_hbond_publ_flag
O61 H61 N2 . 0.88(3) 2.03(3) 2.900(2) 176(2) no
N423 H42A O61 3_666 0.84(3) 2.33(3) 3.154(3) 167(3) no
N423 H42B N41 . 0.85(3) 2.27(3) 2.648(3) 107(2) no

loop_
_geom_torsion_atom_site_label_1
_geom_torsion_atom_site_label_2
_geom_torsion_atom_site_label_3
_geom_torsion_atom_site_label_4
_geom_torsion_site_symmetry_1
_geom_torsion_site_symmetry_2
_geom_torsion_site_symmetry_3
_geom_torsion_site_symmetry_4
_geom_torsion
_geom_torsion_publ_flag
C5 N1 N2 C3 . . . . 0.0(2) ?
C11 N1 N2 C3 . . . . 176.76(19) ?
N1 N2 C3 C4 . . . . 0.3(2) ?
N1 N2 C3 C31 . . . . -179.6(2) ?
N2 C3 C4 C5 . . . . -0.5(2) ?
C31 C3 C4 C5 . . . . 179.4(2) ?
N2 C3 C4 C43 . . . . 178.8(2) ?
C31 C3 C4 C43 . . . . -1.4(4) ?
N2 N1 C5 C4 . . . . -0.3(3) ?
C11 N1 C5 C4 . . . . -176.7(2) ?
N2 N1 C5 O51 . . . . -178.18(18) ?
C11 N1 C5 O51 . . . . 5.4(3) ?
C3 C4 C5 N1 . . . . 0.4(2) ?
C43 C4 C5 N1 . . . . -178.8(2) ?
C3 C4 C5 O51 . . . . 178.1(2) ?
C43 C4 C5 O51 . . . . -1.1(4) ?
C5 N1 C11 C12 . . . . 50.0(3) ?
N2 N1 C11 C12 . . . . -126.0(3) ?
C5 N1 C11 C16 . . . . -132.9(2) ?
N2 N1 C11 C16 . . . . 51.0(3) ?
C16 C11 C12 C13 . . . . -1.6(4) ?
N1 C11 C12 C13 . . . . 175.4(2) ?
C11 C12 C13 C14 . . . . 0.3(5) ?
C12 C13 C14 C15 . . . . 1.0(5) ?
C13 C14 C15 C16 . . . . -1.0(4) ?
C12 C11 C16 C15 . . . . 1.6(4) ?
N1 C11 C16 C15 . . . . -175.40(19) ?
C14 C15 C16 C11 . . . . -0.3(4) ?
C45 N41 N42 C422 . . . . 172.8(2) ?
C45 N41 N42 C43 . . . . -4.6(2) ?
C422 N42 C43 C4 . . . . 68.7(3) ?
N41 N42 C43 C4 . . . . -114.0(2) ?
C422 N42 C43 C44 . . . . -169.3(2) ?
N41 N42 C43 C44 . . . . 8.0(2) ?
C5 C4 C43 N42 . . . . 52.6(3) ?
C3 C4 C43 N42 . . . . -126.5(2) ?
C5 C4 C43 C44 . . . . -61.7(3) ?
C3 C4 C43 C44 . . . . 119.3(3) ?
N42 C43 C44 C45 . . . . -7.8(2) ?
C4 C43 C44 C45 . . . . 113.3(2) ?
N42 N41 C45 C452 . . . . -179.7(2) ?
N42 N41 C45 C44 . . . . -1.3(3) ?
C43 C44 C45 N41 . . . . 6.2(3) ?
C43 C44 C45 C452 . . . . -175.4(2) ?
N41 N42 C422 N423 . . . . 1.5(3) ?
C43 N42 C422 N423 . . . . 178.6(2) ?
N41 N42 C422 S421 . . . . -178.60(16) ?
C43 N42 C422 S421 . . . . -1.5(3) ?
N41 C45 C452 C453 . . . . 179.5(4) ?
C44 C45 C452 C453 . . . . 1.3(5) ?
N41 C45 C452 S451 . . . . 2.1(3) ?
C44 C45 C452 S451 . . . . -176.17(18) ?
C455 S451 C452 C453 . . . . -0.4(3) ?
C455 S451 C452 C45 . . . . 177.4(2) ?
C45 C452 C453 C454 . . . . -177.9(4) ?
S451 C452 C453 C454 . . . . -0.2(6) ?
C452 C453 C454 C455 . . . . 0.9(7) ?
C453 C454 C455 S451 . . . . -1.2(6) ?
C452 S451 C455 C454 . . . . 0.9(4) ?
C553 C554 C555 S551 . . . . -10(12) ?
N1 C5 O51 C51 . . . . 89.3(2) ?
C4 C5 O51 C51 . . . . -88.1(3) ?
C5 O51 C51 C56 . . . . -11.5(3) ?
C5 O51 C51 C52 . . . . 167.5(2) ?
C56 C51 C52 C53 . . . . -0.4(3) ?
O51 C51 C52 C53 . . . . -179.4(2) ?
C56 C51 C52 Cl52 . . . . 179.72(18) ?
O51 C51 C52 Cl52 . . . . 0.7(3) ?
C51 C52 C53 C54 . . . . -0.2(4) ?
Cl52 C52 C53 C54 . . . . 179.7(2) ?
C52 C53 C54 C55 . . . . 0.7(4) ?
C52 C53 C54 Cl54 . . . . -179.85(18) ?
C53 C54 C55 C56 . . . . -0.7(4) ?
Cl54 C54 C55 C56 . . . . 179.89(19) ?
C52 C51 C56 C55 . . . . 0.4(4) ?
O51 C51 C56 C55 . . . . 179.4(2) ?
C54 C55 C56 C51 . . . . 0.1(4) ?

_cod_database_fobs_code 2243769
